data_1520962
loop_
_publ_author_name
'Edwards, C.M.'
'Haines, J.'
'Butler, I.S.'
'Leger, J.M.'

_publ_section_title
;
 High pressure X-ray diffraction study of potassium chromate:
 pressure-induced orientational disorder and its implications for
 amorphization in A2 B X4 compounds
;
_journal_name_full 'Journal of Physics and Chemistry of Solids'
_journal_page_first 529
_journal_page_last 538
_journal_volume 60
_journal_year 1999
_chemical_formula_sum 'Cr K2 O4'
_chemical_name_systematic 'K2 (Cr O4)'
_space_group_IT_number 62
_symmetry_space_group_name_Hall '-P 2c 2n'
_symmetry_space_group_name_H-M 'P n a m'
_cell_angle_alpha 90
_cell_angle_beta 90
_cell_angle_gamma 90
_cell_formula_units_Z 4
_cell_length_a 7.38
_cell_length_b 9.83
_cell_length_c 5.509
_cell_volume 399.653
_citation_journal_id_ASTM JPCSAW
_cod_data_source_file Edwards_JPCSAW_1999_227.cif
_cod_data_source_block Cr1K2O4
_cod_original_cell_volume 399.6526
_cod_original_sg_symbol_Hall '-P 2ac 2n (-x,z,y)'
_cod_original_formula_sum 'Cr1 K2 O4'
_cod_database_code 1520962

loop_
_symmetry_equiv_pos_as_xyz
x,y,z
-x+1/2,y+1/2,-z
x+1/2,-y+1/2,-z+1/2
-x,-y,z+1/2
-x,-y,-z
x-1/2,-y-1/2,z
-x-1/2,y-1/2,z-1/2
x,y,-z-1/2

loop_
_atom_site_label
_atom_site_type_symbol
_atom_site_fract_x
_atom_site_fract_y
_atom_site_fract_z
_atom_site_occupancy
_atom_site_U_iso_or_equiv
Cr1 Cr+6 0.2391 0.4241 0.25 1 0.0
O3 O-2 0.311 0.359 0.505 1 0.0
K1 K+1 0.6658 0.3901 0.25 1 0.0
O1 O-2 0.0173 0.432 0.25 1 0.0
O2 O-2 0.308 0.5827 0.25 1 0.0
K2 K+1 -0.021 0.6877 0.25 1 0.0
